data_7014897
loop_
_publ_author_name
'Jiang, Chunfang'
'Blacque, Olivier'
'Fox, Thomas'
'Berke, Heinz'

_publ_section_title
;
 Reversible, metal-free hydrogen activation by frustrated Lewis pairs.
;
_journal_issue 5
_journal_name_full 'Dalton transactions (Cambridge, England : 2003)'
_journal_page_first 1091
_journal_page_last 1097
_journal_paper_doi 10.1039/c0dt01255f
_journal_volume 40
_journal_year 2011
_chemical_formula_moiety 'C20 H10 B F10, C9 H20 N'
_chemical_formula_sum 'C29 H30 B F10 N'
_chemical_formula_weight 593.35
_chemical_name_common
;2,2,6,6-Tetramethylpiperidinium
phenethylbis(pentafluorophenyl)hydridoborate
;
_chemical_name_systematic
;
2,2,6,6-Tetramethylpiperidinium phenethylbis(pentafluorophenyl)hydridoborate
;
_space_group_IT_number 2
_symmetry_cell_setting triclinic
_symmetry_space_group_name_Hall '-P 1'
_symmetry_space_group_name_H-M 'P -1'
_atom_sites_solution_hydrogens geom
_atom_sites_solution_primary direct
_atom_sites_solution_secondary difmap
_audit_creation_method SHELXL-97
_cell_angle_alpha 74.034(2)
_cell_angle_beta 87.133(2)
_cell_angle_gamma 68.809(2)
_cell_formula_units_Z 2
_cell_length_a 9.4346(2)
_cell_length_b 11.4068(3)
_cell_length_c 14.4546(3)
_cell_measurement_reflns_used 12086
_cell_measurement_temperature 183(2)
_cell_measurement_theta_max 32.74
_cell_measurement_theta_min 2.62
_cell_volume 1392.33(6)
_computing_cell_refinement
;
CrysAlisPro, Oxford Diffraction Ltd.,
Version 1.171.33.41
;
_computing_data_collection
;
CrysAlisPro, Oxford Diffraction Ltd.,
Version 1.171.33.41
;
_computing_data_reduction
;
CrysAlisPro, Oxford Diffraction Ltd.,
Version 1.171.33.41
;
_computing_molecular_graphics
; ORTEP-3 for Windows, Version 2.01.
Farrugia, L. J. (1997). J. Appl. Cryst. 30, 565.
;
_computing_publication_material
; WinGX -- An integrated system of Windows programs for the solution,
refinment and analysis of single crystal X-ray diffraction data,
Version 1.80.00.
Farrugia, L. J. (1999). J. Appl. Cryst. 32, 837-838.
SHELXL97. Program for crystal structure refinement.
Sheldrick, G.M. (2008). Acta Cryst. A64, 112-122.
PLATON for Windows, Version 1.12.
Spek, A. L. (2003). J. Appl. Cryst. 36, 7-13.
;
_computing_structure_refinement
; SHELXL97. Program for crystal structure refinement.
Sheldrick, G.M. (2008). Acta Cryst. A64, 112-122.
;
_computing_structure_solution
; SHELXS97. Program for Crystal Structure solution.
Sheldrick, G.M. (2008). Acta Cryst. A64, 112-122.
;
_diffrn_ambient_temperature 183(2)
_diffrn_detector_area_resol_mean 10.4498
_diffrn_measured_fraction_theta_full 0.999
_diffrn_measured_fraction_theta_max 0.999
_diffrn_measurement_device_type
; Goniometer Xcalibur, detector: Ruby
Oxford Diffraction (2007). Oxford Diffraction Ltd.,
Xcalibur CCD system
;
_diffrn_measurement_method 'omega scans'
_diffrn_radiation_monochromator graphite
_diffrn_radiation_source 'Enhance (Mo) X-ray Source'
_diffrn_radiation_type MoK\a
_diffrn_radiation_wavelength 0.71073
_diffrn_reflns_av_R_equivalents 0.0257
_diffrn_reflns_av_sigmaI/netI 0.0251
_diffrn_reflns_limit_h_max 12
_diffrn_reflns_limit_h_min -12
_diffrn_reflns_limit_k_max 15
_diffrn_reflns_limit_k_min -15
_diffrn_reflns_limit_l_max 19
_diffrn_reflns_limit_l_min -19
_diffrn_reflns_number 28610
_diffrn_reflns_theta_full 29.12
_diffrn_reflns_theta_max 29.12
_diffrn_reflns_theta_min 2.63
_diffrn_standards_number 0
_exptl_absorpt_coefficient_mu 0.128
_exptl_absorpt_correction_T_max 0.981
_exptl_absorpt_correction_T_min 0.969
_exptl_absorpt_correction_type analytical
_exptl_absorpt_process_details
;
CrysAlisPro, Oxford Diffraction Ltd.,
Version 1.171.33.41
Analytical numeric absorption correction using a multifaceted crystal
model based on expressions derived by R.C. Clark & J.S. Reid.
(Clark, R. C. & Reid, J. S. (1995). Acta Cryst. A51, 887-897)
;
_exptl_crystal_colour colourless
_exptl_crystal_density_diffrn 1.415
_exptl_crystal_density_method 'not measured'
_exptl_crystal_description block
_exptl_crystal_F_000 612
_exptl_crystal_size_max 0.35
_exptl_crystal_size_mid 0.27
_exptl_crystal_size_min 0.19
_refine_diff_density_max 0.540
_refine_diff_density_min -0.319
_refine_diff_density_rms 0.053
_refine_ls_extinction_method none
_refine_ls_goodness_of_fit_ref 1.094
_refine_ls_hydrogen_treatment mixed
_refine_ls_matrix_type full
_refine_ls_number_parameters 385
_refine_ls_number_reflns 7497
_refine_ls_number_restraints 0
_refine_ls_restrained_S_all 1.094
_refine_ls_R_factor_all 0.0781
_refine_ls_R_factor_gt 0.0562
_refine_ls_shift/su_max 0.000
_refine_ls_shift/su_mean 0.000
_refine_ls_structure_factor_coef Fsqd
_refine_ls_weighting_details 'w=1/[\s^2^(Fo^2^)+(0.1095P)^2^] where P=(Fo^2^+2Fc^2^)/3'
_refine_ls_weighting_scheme calc
_refine_ls_wR_factor_gt 0.1720
_refine_ls_wR_factor_ref 0.1814
_reflns_number_gt 5114
_reflns_number_total 7497
_reflns_threshold_expression >2sigma(I)
_cod_data_source_file C0DT01255F.TXT
_cod_data_source_block 6
_cod_database_code 7014897

loop_
_symmetry_equiv_pos_as_xyz
'x, y, z'
'-x, -y, -z'

loop_
_atom_site_label
_atom_site_type_symbol
_atom_site_fract_x
_atom_site_fract_y
_atom_site_fract_z
_atom_site_U_iso_or_equiv
_atom_site_adp_type
_atom_site_occupancy
_atom_site_symmetry_multiplicity
_atom_site_calc_flag
_atom_site_refinement_flags
_atom_site_disorder_assembly
_atom_site_disorder_group
C1 C 0.06874(17) 0.29081(14) 0.28019(10) 0.0329(3) Uani 1 1 d . . .
C2 C 0.15133(18) 0.32551(16) 0.33781(13) 0.0396(4) Uani 1 1 d . . .
C3 C 0.3080(2) 0.27816(18) 0.34950(15) 0.0508(4) Uani 1 1 d . . .
C4 C 0.39214(19) 0.18965(17) 0.30133(15) 0.0505(5) Uani 1 1 d . . .
C5 C 0.3178(2) 0.15258(15) 0.24286(14) 0.0464(4) Uani 1 1 d . . .
C6 C 0.1607(2) 0.20146(15) 0.23349(12) 0.0402(4) Uani 1 1 d . . .
C7 C -0.17592(16) 0.28516(14) 0.37875(10) 0.0313(3) Uani 1 1 d . . .
C8 C -0.15597(18) 0.15347(15) 0.40691(11) 0.0372(3) Uani 1 1 d . . .
C9 C -0.2148(2) 0.09464(18) 0.48794(13) 0.0481(4) Uani 1 1 d . . .
C10 C -0.2951(2) 0.1686(2) 0.54684(13) 0.0552(5) Uani 1 1 d . . .
C11 C -0.31544(19) 0.2985(2) 0.52440(12) 0.0492(4) Uani 1 1 d . . .
C12 C -0.25566(17) 0.35329(16) 0.44203(11) 0.0379(3) Uani 1 1 d . . .
C13 C -0.20576(19) 0.33757(15) 0.18751(11) 0.0388(4) Uani 1 1 d . . .
H13A H -0.1663 0.3721 0.1271 0.047 Uiso 1 1 calc R . .
H13B H -0.1839 0.2455 0.1950 0.047 Uiso 1 1 calc R . .
C14 C -0.3785(2) 0.40886(17) 0.18294(12) 0.0423(4) Uani 1 1 d . . .
H14A H -0.4257 0.3747 0.1438 0.051 Uiso 1 1 calc R . .
H14B H -0.4140 0.3891 0.2475 0.051 Uiso 1 1 calc R . .
C15 C -0.43172(17) 0.55558(16) 0.14240(11) 0.0365(3) Uani 1 1 d . . .
C16 C -0.4382(2) 0.61210(19) 0.04322(13) 0.0510(4) Uani 1 1 d . . .
H16 H -0.4065 0.5584 0.0023 0.061 Uiso 1 1 calc R . .
C17 C -0.4904(3) 0.7458(2) 0.00476(17) 0.0677(6) Uani 1 1 d . . .
H17 H -0.4955 0.7817 -0.0616 0.081 Uiso 1 1 calc R . .
C18 C -0.5351(3) 0.8260(2) 0.0648(2) 0.0714(7) Uani 1 1 d . . .
H18 H -0.5701 0.9164 0.0391 0.086 Uiso 1 1 calc R . .
C19 C -0.5281(2) 0.7730(2) 0.1622(2) 0.0663(6) Uani 1 1 d . . .
H19 H -0.5575 0.8273 0.2028 0.080 Uiso 1 1 calc R . .
C20 C -0.4774(2) 0.63918(19) 0.20033(14) 0.0498(4) Uani 1 1 d . . .
H20 H -0.4740 0.6044 0.2668 0.060 Uiso 1 1 calc R . .
C21 C -0.02208(19) 0.70474(17) 0.12674(13) 0.0423(4) Uani 1 1 d . . .
C22 C -0.0888(3) 0.8471(2) 0.06668(16) 0.0632(5) Uani 1 1 d . . .
H22A H -0.1905 0.8649 0.0422 0.076 Uiso 1 1 calc R . .
H22B H -0.0272 0.8599 0.0118 0.076 Uiso 1 1 calc R . .
C23 C -0.0970(3) 0.9448(2) 0.12309(19) 0.0740(7) Uani 1 1 d . . .
H23A H -0.1422 1.0332 0.0815 0.089 Uiso 1 1 calc R . .
H23B H 0.0051 0.9320 0.1436 0.089 Uiso 1 1 calc R . .
C24 C -0.1923(3) 0.92738(19) 0.21204(17) 0.0602(5) Uani 1 1 d . . .
H24A H -0.1928 0.9888 0.2471 0.072 Uiso 1 1 calc R . .
H24B H -0.2966 0.9480 0.1908 0.072 Uiso 1 1 calc R . .
C25 C -0.1317(2) 0.78840(16) 0.28006(13) 0.0428(4) Uani 1 1 d . . .
C26 C -0.0547(3) 0.6169(2) 0.07542(16) 0.0662(6) Uani 1 1 d . . .
H26A H -0.0120 0.6273 0.0133 0.099 Uiso 1 1 calc R . .
H26B H -0.1628 0.6405 0.0675 0.099 Uiso 1 1 calc R . .
H26C H -0.0101 0.5274 0.1130 0.099 Uiso 1 1 calc R . .
C27 C 0.1455(2) 0.6584(3) 0.1526(2) 0.0789(7) Uani 1 1 d . . .
H27A H 0.1757 0.5763 0.2016 0.118 Uiso 1 1 calc R . .
H27B H 0.1659 0.7219 0.1763 0.118 Uiso 1 1 calc R . .
H27C H 0.2019 0.6475 0.0965 0.118 Uiso 1 1 calc R . .
C28 C -0.2471(3) 0.7655(3) 0.35254(17) 0.0702(6) Uani 1 1 d . . .
H28A H -0.2052 0.6788 0.3952 0.105 Uiso 1 1 calc R . .
H28B H -0.3378 0.7750 0.3192 0.105 Uiso 1 1 calc R . .
H28C H -0.2714 0.8283 0.3891 0.105 Uiso 1 1 calc R . .
C29 C 0.0170(3) 0.7583(2) 0.33302(18) 0.0694(6) Uani 1 1 d . . .
H29A H 0.0611 0.6662 0.3638 0.104 Uiso 1 1 calc R . .
H29B H -0.0015 0.8056 0.3808 0.104 Uiso 1 1 calc R . .
H29C H 0.0858 0.7842 0.2881 0.104 Uiso 1 1 calc R . .
N1 N -0.11245(18) 0.69454(14) 0.21862(11) 0.0395(3) Uani 1 1 d . . .
H2 H -0.065(2) 0.603(2) 0.2574(16) 0.058(6) Uiso 1 1 d . . .
H3 H -0.207(2) 0.705(2) 0.2031(14) 0.051(5) Uiso 1 1 d . . .
F1 F 0.07548(11) 0.41397(11) 0.38661(8) 0.0545(3) Uani 1 1 d . . .
F2 F 0.37839(13) 0.31795(14) 0.40667(11) 0.0774(4) Uani 1 1 d . . .
F3 F 0.54475(12) 0.13977(12) 0.31241(11) 0.0747(4) Uani 1 1 d . . .
F4 F 0.39938(13) 0.06421(11) 0.19553(9) 0.0633(3) Uani 1 1 d . . .
F5 F 0.09848(13) 0.15580(11) 0.17559(8) 0.0564(3) Uani 1 1 d . . .
F6 F -0.07632(13) 0.07497(9) 0.35239(7) 0.0497(3) Uani 1 1 d . . .
F7 F -0.19473(15) -0.03335(12) 0.50937(10) 0.0712(4) Uani 1 1 d . . .
F8 F -0.35345(16) 0.11397(15) 0.62717(10) 0.0865(5) Uani 1 1 d . . .
F9 F -0.38971(14) 0.37055(14) 0.58389(8) 0.0782(4) Uani 1 1 d . . .
F10 F -0.27985(12) 0.48183(10) 0.42566(7) 0.0513(3) Uani 1 1 d . . .
B1 B -0.11821(19) 0.35239(16) 0.27592(12) 0.0311(3) Uani 1 1 d . . .
H1 H -0.150(2) 0.4748(18) 0.2654(13) 0.047 Uiso 1 1 d . . .

loop_
_atom_site_aniso_label
_atom_site_aniso_U_11
_atom_site_aniso_U_22
_atom_site_aniso_U_33
_atom_site_aniso_U_23
_atom_site_aniso_U_13
_atom_site_aniso_U_12
C1 0.0370(8) 0.0293(7) 0.0312(7) -0.0053(6) 0.0064(6) -0.0134(6)
C2 0.0361(8) 0.0360(8) 0.0477(9) -0.0132(7) 0.0057(7) -0.0133(7)
C3 0.0401(9) 0.0481(10) 0.0670(12) -0.0147(9) 0.0010(8) -0.0197(8)
C4 0.0342(8) 0.0392(9) 0.0724(13) -0.0072(9) 0.0109(8) -0.0137(7)
C5 0.0475(10) 0.0294(8) 0.0556(11) -0.0088(7) 0.0228(8) -0.0110(7)
C6 0.0504(9) 0.0332(8) 0.0374(8) -0.0086(6) 0.0096(7) -0.0174(7)
C7 0.0300(7) 0.0355(7) 0.0293(7) -0.0051(6) -0.0033(6) -0.0151(6)
C8 0.0380(8) 0.0386(8) 0.0348(8) -0.0037(6) -0.0030(6) -0.0176(6)
C9 0.0465(10) 0.0486(10) 0.0435(10) 0.0086(8) -0.0075(8) -0.0251(8)
C10 0.0408(9) 0.0719(13) 0.0369(9) 0.0129(9) 0.0027(7) -0.0227(9)
C11 0.0331(8) 0.0680(12) 0.0318(8) -0.0063(8) 0.0035(7) -0.0071(8)
C12 0.0330(8) 0.0431(8) 0.0311(8) -0.0052(6) -0.0026(6) -0.0095(7)
C13 0.0534(9) 0.0350(8) 0.0299(8) -0.0067(6) -0.0008(7) -0.0195(7)
C14 0.0486(9) 0.0478(9) 0.0334(8) 0.0003(7) -0.0085(7) -0.0279(8)
C15 0.0346(8) 0.0426(8) 0.0329(8) -0.0033(6) -0.0055(6) -0.0192(7)
C16 0.0658(12) 0.0527(10) 0.0335(9) -0.0042(8) -0.0024(8) -0.0253(9)
C17 0.0799(15) 0.0589(13) 0.0538(12) 0.0146(10) -0.0118(11) -0.0332(11)
C18 0.0613(13) 0.0422(11) 0.1027(19) 0.0016(12) -0.0238(13) -0.0216(10)
C19 0.0535(12) 0.0581(12) 0.0882(17) -0.0305(12) -0.0156(11) -0.0111(10)
C20 0.0436(9) 0.0609(11) 0.0445(10) -0.0162(9) -0.0057(7) -0.0162(8)
C21 0.0458(9) 0.0439(9) 0.0450(9) -0.0143(7) 0.0135(7) -0.0251(7)
C22 0.0744(14) 0.0549(12) 0.0584(12) -0.0030(10) 0.0096(10) -0.0314(10)
C23 0.0914(17) 0.0490(11) 0.0827(17) -0.0065(11) 0.0060(13) -0.0354(12)
C24 0.0632(12) 0.0421(10) 0.0754(14) -0.0207(10) -0.0083(10) -0.0142(9)
C25 0.0491(9) 0.0394(8) 0.0469(9) -0.0193(7) 0.0008(7) -0.0184(7)
C26 0.0994(17) 0.0752(14) 0.0508(12) -0.0314(11) 0.0330(11) -0.0560(13)
C27 0.0437(11) 0.0863(17) 0.104(2) -0.0296(15) 0.0160(12) -0.0201(11)
C28 0.0820(16) 0.0848(16) 0.0657(14) -0.0447(13) 0.0276(12) -0.0409(13)
C29 0.0648(13) 0.0628(13) 0.0800(16) -0.0283(12) -0.0235(11) -0.0126(11)
N1 0.0425(8) 0.0391(7) 0.0439(8) -0.0157(6) 0.0080(6) -0.0206(6)
F1 0.0426(5) 0.0623(7) 0.0699(7) -0.0394(6) 0.0008(5) -0.0162(5)
F2 0.0436(6) 0.0896(9) 0.1132(11) -0.0462(8) -0.0099(7) -0.0254(6)
F3 0.0335(6) 0.0615(7) 0.1211(12) -0.0213(7) 0.0122(6) -0.0119(5)
F4 0.0616(7) 0.0450(6) 0.0767(8) -0.0216(6) 0.0341(6) -0.0122(5)
F5 0.0658(7) 0.0563(6) 0.0551(7) -0.0323(5) 0.0108(5) -0.0199(5)
F6 0.0714(7) 0.0340(5) 0.0464(6) -0.0106(4) 0.0023(5) -0.0225(5)
F7 0.0845(9) 0.0557(7) 0.0699(8) 0.0155(6) -0.0045(6) -0.0445(6)
F8 0.0732(9) 0.1020(11) 0.0561(8) 0.0203(7) 0.0225(6) -0.0329(8)
F9 0.0660(8) 0.0926(10) 0.0444(7) -0.0138(7) 0.0211(6) 0.0017(7)
F10 0.0591(6) 0.0435(6) 0.0442(6) -0.0164(5) 0.0068(5) -0.0078(5)
B1 0.0356(8) 0.0301(8) 0.0284(8) -0.0069(6) 0.0012(6) -0.0138(7)

loop_
_atom_type_symbol
_atom_type_description
_atom_type_scat_dispersion_real
_atom_type_scat_dispersion_imag
_atom_type_scat_source
C C 0.0033 0.0016 'International Tables Vol C Tables 4.2.6.8 and 6.1.1.4'
H H 0.0000 0.0000 'International Tables Vol C Tables 4.2.6.8 and 6.1.1.4'
N N 0.0061 0.0033 'International Tables Vol C Tables 4.2.6.8 and 6.1.1.4'
F F 0.0171 0.0103 'International Tables Vol C Tables 4.2.6.8 and 6.1.1.4'
B B 0.0013 0.0007 'International Tables Vol C Tables 4.2.6.8 and 6.1.1.4'
O O 0.0106 0.0060 'International Tables Vol C Tables 4.2.6.8 and 6.1.1.4'

loop_
_geom_angle_atom_site_label_1
_geom_angle_atom_site_label_2
_geom_angle_atom_site_label_3
_geom_angle
_geom_angle_site_symmetry_1
_geom_angle_site_symmetry_3
_geom_angle_publ_flag
C2 C1 C6 112.87(14) . . ?
C2 C1 B1 119.53(13) . . ?
C6 C1 B1 127.58(14) . . ?
F1 C2 C3 115.83(14) . . ?
F1 C2 C1 119.07(14) . . ?
C3 C2 C1 125.10(16) . . ?
F2 C3 C4 120.05(16) . . ?
F2 C3 C2 120.94(17) . . ?
C4 C3 C2 119.00(17) . . ?
F3 C4 C5 120.66(17) . . ?
F3 C4 C3 120.57(18) . . ?
C5 C4 C3 118.76(16) . . ?
F4 C5 C4 119.44(16) . . ?
F4 C5 C6 119.97(17) . . ?
C4 C5 C6 120.56(16) . . ?
F5 C6 C5 115.76(15) . . ?
F5 C6 C1 120.54(15) . . ?
C5 C6 C1 123.70(16) . . ?
C12 C7 C8 113.80(14) . . ?
C12 C7 B1 124.21(13) . . ?
C8 C7 B1 121.87(13) . . ?
F6 C8 C9 116.04(14) . . ?
F6 C8 C7 119.71(13) . . ?
C9 C8 C7 124.24(16) . . ?
F7 C9 C10 120.10(16) . . ?
F7 C9 C8 121.03(18) . . ?
C10 C9 C8 118.87(17) . . ?
F8 C10 C11 119.83(19) . . ?
F8 C10 C9 120.44(19) . . ?
C11 C10 C9 119.73(16) . . ?
F9 C11 C10 119.93(17) . . ?
F9 C11 C12 120.74(18) . . ?
C10 C11 C12 119.30(17) . . ?
F10 C12 C11 115.47(15) . . ?
F10 C12 C7 120.53(14) . . ?
C11 C12 C7 124.01(16) . . ?
C14 C13 B1 112.92(13) . . ?
C14 C13 H13A 109.0 . . ?
B1 C13 H13A 109.0 . . ?
C14 C13 H13B 109.0 . . ?
B1 C13 H13B 109.0 . . ?
H13A C13 H13B 107.8 . . ?
C15 C14 C13 114.86(13) . . ?
C15 C14 H14A 108.6 . . ?
C13 C14 H14A 108.6 . . ?
C15 C14 H14B 108.6 . . ?
C13 C14 H14B 108.6 . . ?
H14A C14 H14B 107.5 . . ?
C20 C15 C16 117.22(16) . . ?
C20 C15 C14 122.26(15) . . ?
C16 C15 C14 120.52(16) . . ?
C17 C16 C15 121.33(19) . . ?
C17 C16 H16 119.3 . . ?
C15 C16 H16 119.3 . . ?
C18 C17 C16 119.8(2) . . ?
C18 C17 H17 120.1 . . ?
C16 C17 H17 120.1 . . ?
C19 C18 C17 120.0(2) . . ?
C19 C18 H18 120.0 . . ?
C17 C18 H18 120.0 . . ?
C18 C19 C20 120.0(2) . . ?
C18 C19 H19 120.0 . . ?
C20 C19 H19 120.0 . . ?
C19 C20 C15 121.63(19) . . ?
C19 C20 H20 119.2 . . ?
C15 C20 H20 119.2 . . ?
C27 C21 C26 110.74(17) . . ?
C27 C21 C22 113.55(17) . . ?
C26 C21 C22 110.12(17) . . ?
C27 C21 N1 110.42(17) . . ?
C26 C21 N1 105.24(13) . . ?
C22 C21 N1 106.37(15) . . ?
C21 C22 C23 113.38(18) . . ?
C21 C22 H22A 108.9 . . ?
C23 C22 H22A 108.9 . . ?
C21 C22 H22B 108.9 . . ?
C23 C22 H22B 108.9 . . ?
H22A C22 H22B 107.7 . . ?
C22 C23 C24 111.06(17) . . ?
C22 C23 H23A 109.4 . . ?
C24 C23 H23A 109.4 . . ?
C22 C23 H23B 109.4 . . ?
C24 C23 H23B 109.4 . . ?
H23A C23 H23B 108.0 . . ?
C25 C24 C23 112.87(17) . . ?
C25 C24 H24A 109.0 . . ?
C23 C24 H24A 109.0 . . ?
C25 C24 H24B 109.0 . . ?
C23 C24 H24B 109.0 . . ?
H24A C24 H24B 107.8 . . ?
C29 C25 C28 109.26(18) . . ?
C29 C25 N1 110.79(15) . . ?
C28 C25 N1 105.86(13) . . ?
C29 C25 C24 112.50(16) . . ?
C28 C25 C24 111.24(17) . . ?
N1 C25 C24 106.98(14) . . ?
C21 C26 H26A 109.5 . . ?
C21 C26 H26B 109.5 . . ?
H26A C26 H26B 109.5 . . ?
C21 C26 H26C 109.5 . . ?
H26A C26 H26C 109.5 . . ?
H26B C26 H26C 109.5 . . ?
C21 C27 H27A 109.5 . . ?
C21 C27 H27B 109.5 . . ?
H27A C27 H27B 109.5 . . ?
C21 C27 H27C 109.5 . . ?
H27A C27 H27C 109.5 . . ?
H27B C27 H27C 109.5 . . ?
C25 C28 H28A 109.5 . . ?
C25 C28 H28B 109.5 . . ?
H28A C28 H28B 109.5 . . ?
C25 C28 H28C 109.5 . . ?
H28A C28 H28C 109.5 . . ?
H28B C28 H28C 109.5 . . ?
C25 C29 H29A 109.5 . . ?
C25 C29 H29B 109.5 . . ?
H29A C29 H29B 109.5 . . ?
C25 C29 H29C 109.5 . . ?
H29A C29 H29C 109.5 . . ?
H29B C29 H29C 109.5 . . ?
C25 N1 C21 120.63(12) . . ?
C25 N1 H2 110.7(12) . . ?
C21 N1 H2 104.9(12) . . ?
C25 N1 H3 104.6(13) . . ?
C21 N1 H3 109.1(13) . . ?
H2 N1 H3 106.1(18) . . ?
C13 B1 C7 109.27(12) . . ?
C13 B1 C1 116.23(13) . . ?
C7 B1 C1 108.43(12) . . ?
C13 B1 H1 108.0(8) . . ?
C7 B1 H1 110.6(8) . . ?
C1 B1 H1 104.3(8) . . ?

loop_
_geom_bond_atom_site_label_1
_geom_bond_atom_site_label_2
_geom_bond_distance
_geom_bond_site_symmetry_2
_geom_bond_publ_flag
C1 C2 1.388(2) . ?
C1 C6 1.389(2) . ?
C1 B1 1.643(2) . ?
C2 F1 1.3589(18) . ?
C2 C3 1.379(2) . ?
C3 F2 1.345(2) . ?
C3 C4 1.373(3) . ?
C4 F3 1.343(2) . ?
C4 C5 1.362(3) . ?
C5 F4 1.3572(19) . ?
C5 C6 1.381(2) . ?
C6 F5 1.3518(19) . ?
C7 C12 1.381(2) . ?
C7 C8 1.387(2) . ?
C7 B1 1.639(2) . ?
C8 F6 1.3527(19) . ?
C8 C9 1.379(2) . ?
C9 F7 1.349(2) . ?
C9 C10 1.371(3) . ?
C10 F8 1.351(2) . ?
C10 C11 1.369(3) . ?
C11 F9 1.348(2) . ?
C11 C12 1.380(2) . ?
C12 F10 1.3530(19) . ?
C13 C14 1.532(2) . ?
C13 B1 1.634(2) . ?
C13 H13A 0.9700 . ?
C13 H13B 0.9700 . ?
C14 C15 1.510(2) . ?
C14 H14A 0.9700 . ?
C14 H14B 0.9700 . ?
C15 C20 1.379(2) . ?
C15 C16 1.395(2) . ?
C16 C17 1.377(3) . ?
C16 H16 0.9300 . ?
C17 C18 1.375(3) . ?
C17 H17 0.9300 . ?
C18 C19 1.365(4) . ?
C18 H18 0.9300 . ?
C19 C20 1.378(3) . ?
C19 H19 0.9300 . ?
C20 H20 0.9300 . ?
C21 C27 1.505(3) . ?
C21 C26 1.518(2) . ?
C21 C22 1.525(3) . ?
C21 N1 1.542(2) . ?
C22 C23 1.531(3) . ?
C22 H22A 0.9700 . ?
C22 H22B 0.9700 . ?
C23 C24 1.541(3) . ?
C23 H23A 0.9700 . ?
C23 H23B 0.9700 . ?
C24 C25 1.533(3) . ?
C24 H24A 0.9700 . ?
C24 H24B 0.9700 . ?
C25 C29 1.513(3) . ?
C25 C28 1.514(3) . ?
C25 N1 1.528(2) . ?
C26 H26A 0.9600 . ?
C26 H26B 0.9600 . ?
C26 H26C 0.9600 . ?
C27 H27A 0.9600 . ?
C27 H27B 0.9600 . ?
C27 H27C 0.9600 . ?
C28 H28A 0.9600 . ?
C28 H28B 0.9600 . ?
C28 H28C 0.9600 . ?
C29 H29A 0.9600 . ?
C29 H29B 0.9600 . ?
C29 H29C 0.9600 . ?
N1 H2 0.98(2) . ?
N1 H3 0.89(2) . ?
B1 H1 1.283(18) . ?

loop_
_geom_hbond_atom_site_label_D
_geom_hbond_atom_site_label_H
_geom_hbond_atom_site_label_A
_geom_hbond_distance_DH
_geom_hbond_distance_HA
_geom_hbond_distance_DA
_geom_hbond_angle_DHA
_geom_hbond_site_symmetry_A
N1 H2 F1 0.98(2) 2.42(2) 3.367(2) 161.2(16) .
C13 H13B F5 0.97 2.52 2.900(2) 103.4 .
C13 H13B F6 0.97 2.52 3.1406(18) 121.6 .
C20 H20 F9 0.93 2.49 3.291(2) 144.6 2_466
C28 H28A F10 0.96 2.51 3.239(3) 132.6 .
C24 H24A F6 0.97 2.50 3.403(2) 154.5 1_565
